data_4101444
loop_
_publ_author_name
'Smith, 3rd, Amos B'
'Mesaros, Eugen F'
'Meyer, Emmanuel A'

_publ_section_title
;
 Evolution of a total synthesis of (-)-kendomycin exploiting a
 Petasis-Ferrier rearrangement/ring-closing olefin metathesis strategy.
;
_journal_issue 15
_journal_name_full 'Journal of the American Chemical Society'
_journal_page_first 5292
_journal_page_last 5299
_journal_paper_doi 10.1021/ja060369+
_journal_volume 128
_journal_year 2006
_chemical_formula_sum 'C36 H58 O6 Si'
_chemical_formula_weight 614.91
_space_group_IT_number 19
_symmetry_cell_setting orthorhombic
_symmetry_Int_Tables_number 19
_symmetry_space_group_name_Hall 'P 2ac 2ab'
_symmetry_space_group_name_H-M 'P 21 21 21'
_atom_sites_solution_hydrogens geom
_atom_sites_solution_primary direct
_audit_creation_method SHELXL-97
_cell_angle_alpha 90.00
_cell_angle_beta 90.00
_cell_angle_gamma 90.00
_cell_formula_units_Z 4
_cell_length_a 8.1245(9)
_cell_length_b 18.086(2)
_cell_length_c 24.834(3)
_cell_measurement_temperature 143(1)
_cell_volume 3649.0(7)
_computing_data_collection 'CrystalClear (Rigaku, 1999)'
_computing_data_reduction 'CrystalClear (Rigaku, 1999)'
_computing_structure_refinement 'SHELXL-97 (Sheldrick, 1997)'
_computing_structure_solution 'SIR97 (Altomare, 1999)'
_diffrn_ambient_temperature 143(1)
_diffrn_measured_fraction_theta_full 0.995
_diffrn_measured_fraction_theta_max 0.995
_diffrn_measurement_device 'CCD Area Detector'
_diffrn_measurement_device_type 'Rigaku Mercury'
_diffrn_measurement_method 'phi and omega rotations'
_diffrn_radiation_monochromator graphite
_diffrn_radiation_source 'rotating anode'
_diffrn_radiation_type MoK\a
_diffrn_radiation_wavelength 0.71069
_diffrn_reflns_av_R_equivalents 0.0538
_diffrn_reflns_av_sigmaI/netI 0.1055
_diffrn_reflns_limit_h_max 9
_diffrn_reflns_limit_h_min -9
_diffrn_reflns_limit_k_max 21
_diffrn_reflns_limit_k_min -18
_diffrn_reflns_limit_l_max 29
_diffrn_reflns_limit_l_min -26
_diffrn_reflns_number 12596
_diffrn_reflns_theta_full 25.01
_diffrn_reflns_theta_max 25.01
_diffrn_reflns_theta_min 2.64
_exptl_absorpt_coefficient_mu 0.105
_exptl_absorpt_correction_T_max 1.0000
_exptl_absorpt_correction_T_min 0.4569
_exptl_absorpt_correction_type multi-scan
_exptl_crystal_density_diffrn 1.119
_exptl_crystal_F_000 1344
_exptl_crystal_size_max 0.48
_exptl_crystal_size_mid 0.36
_exptl_crystal_size_min 0.01
_refine_diff_density_max 0.315
_refine_diff_density_min -0.311
_refine_diff_density_rms 0.066
_refine_ls_abs_structure_details 'Flack H D (1983), Acta Cryst. A39, 876-881'
_refine_ls_abs_structure_Flack 0.1(2)
_refine_ls_extinction_method none
_refine_ls_goodness_of_fit_ref 0.946
_refine_ls_hydrogen_treatment constr
_refine_ls_matrix_type full
_refine_ls_number_parameters 402
_refine_ls_number_reflns 6251
_refine_ls_number_restraints 0
_refine_ls_restrained_S_all 0.946
_refine_ls_R_factor_all 0.0987
_refine_ls_R_factor_gt 0.0641
_refine_ls_shift/su_max 0.000
_refine_ls_shift/su_mean 0.000
_refine_ls_structure_factor_coef Fsqd
_refine_ls_weighting_details 'calc w=1/[\s^2^(Fo^2^)+(0.0858P)^2^+0.0000P] where P=(Fo^2^+2Fc^2^)/3'
_refine_ls_weighting_scheme calc
_refine_ls_wR_factor_gt 0.1495
_refine_ls_wR_factor_ref 0.1728
_reflns_number_gt 3576
_reflns_number_total 6251
_reflns_threshold_expression >2sigma(I)
_cod_data_source_file ja060369+si20060117_093033.cif
_cod_data_source_block shelxl
_cod_original_sg_symbol_H-M 'P 21 21 21 '
_cod_database_code 4101444

loop_
_symmetry_equiv_pos_as_xyz
'x, y, z'
'x+1/2, -y+1/2, -z'
'-x, y+1/2, -z+1/2'
'-x+1/2, -y, z+1/2'

loop_
_atom_site_label
_atom_site_type_symbol
_atom_site_fract_x
_atom_site_fract_y
_atom_site_fract_z
_atom_site_U_iso_or_equiv
_atom_site_adp_type
_atom_site_occupancy
_atom_site_symmetry_multiplicity
_atom_site_calc_flag
_atom_site_refinement_flags
C1 C 0.5815(4) 0.4816(2) 0.44927(16) 0.0330(9) Uani 1 1 d .
H1 H 0.4751 0.5071 0.4494 0.044 Uiso 1 1 calc R
C2 C 0.6642(5) 0.4966(2) 0.50312(15) 0.0330(9) Uani 1 1 d .
H2 H 0.7687 0.4695 0.5037 0.044 Uiso 1 1 calc R
C3 C 0.7039(5) 0.5799(2) 0.50748(15) 0.0346(9) Uani 1 1 d .
H3 H 0.5998 0.6069 0.5107 0.046 Uiso 1 1 calc R
C4 C 0.7935(5) 0.6079(2) 0.45766(16) 0.0364(9) Uani 1 1 d .
H4 H 0.7951 0.6620 0.4600 0.048 Uiso 1 1 calc R
C5 C 0.6949(5) 0.5883(2) 0.40798(16) 0.0356(9) Uani 1 1 d .
H5 H 0.5859 0.6111 0.4110 0.047 Uiso 1 1 calc R
C6 C 0.7729(5) 0.6138(2) 0.35601(16) 0.0384(10) Uani 1 1 d .
H6A H 0.8728 0.5855 0.3503 0.051 Uiso 1 1 calc R
H6B H 0.8045 0.6652 0.3601 0.051 Uiso 1 1 calc R
C7 C 0.6668(5) 0.6070(2) 0.30607(17) 0.0405(10) Uani 1 1 d .
H7A H 0.5641 0.6331 0.3122 0.054 Uiso 1 1 calc R
H7B H 0.6407 0.5553 0.3004 0.054 Uiso 1 1 calc R
C8 C 0.7466(5) 0.6375(2) 0.25515(16) 0.0391(10) Uani 1 1 d .
H8 H 0.7949 0.6858 0.2636 0.052 Uiso 1 1 calc R
C9 C 0.8821(5) 0.5867(3) 0.23734(17) 0.0426(11) Uani 1 1 d .
H9 H 0.8471 0.5465 0.2169 0.057 Uiso 1 1 calc R
C10 C 1.0438(5) 0.5893(3) 0.24579(18) 0.0432(11) Uani 1 1 d .
C11 C 1.1509(6) 0.5248(3) 0.2296(2) 0.0562(13) Uani 1 1 d .
H11A H 1.2563 0.5438 0.2175 0.075 Uiso 1 1 calc R
H11B H 1.0998 0.5000 0.1992 0.075 Uiso 1 1 calc R
C12 C 1.1819(5) 0.4673(3) 0.2743(2) 0.0545(13) Uani 1 1 d .
H12 H 1.2460 0.4274 0.2578 0.072 Uiso 1 1 calc R
C13 C 1.0199(5) 0.4324(2) 0.29339(18) 0.0391(10) Uani 1 1 d .
H13A H 0.9517 0.4710 0.3089 0.052 Uiso 1 1 calc R
H13B H 0.9622 0.4129 0.2623 0.052 Uiso 1 1 calc R
C14 C 1.0387(5) 0.3709(2) 0.33453(18) 0.0382(10) Uani 1 1 d .
H14 H 1.1033 0.3899 0.3648 0.051 Uiso 1 1 calc R
C15 C 0.8682(5) 0.3497(2) 0.35537(16) 0.0330(9) Uani 1 1 d .
C16 C 0.8359(4) 0.3651(2) 0.41315(16) 0.0329(9) Uani 1 1 d .
H16A H 0.8574 0.4169 0.4204 0.044 Uiso 1 1 calc R
H16B H 0.9108 0.3360 0.4350 0.044 Uiso 1 1 calc R
C17 C 0.6609(5) 0.3471(2) 0.42895(15) 0.0310(9) Uani 1 1 d .
C18 C 0.6198(5) 0.2670(2) 0.42885(16) 0.0346(10) Uani 1 1 d .
C19 C 0.4693(5) 0.2386(2) 0.43845(15) 0.0337(9) Uani 1 1 d .
C20 C 0.3366(5) 0.2910(2) 0.44559(16) 0.0362(10) Uani 1 1 d .
C21 C 0.3765(5) 0.3743(2) 0.45065(17) 0.0350(9) Uani 1 1 d .
C22 C 0.5486(4) 0.3993(2) 0.44153(15) 0.0302(9) Uani 1 1 d .
C23 C 0.5619(5) 0.4706(3) 0.55093(17) 0.0437(11) Uani 1 1 d .
H23A H 0.4539 0.4920 0.5489 0.066 Uiso 1 1 calc R
H23B H 0.6141 0.4857 0.5838 0.066 Uiso 1 1 calc R
H23C H 0.5530 0.4177 0.5502 0.066 Uiso 1 1 calc R
C24 C 0.5771(6) 0.6677(4) 0.6274(3) 0.081(2) Uani 1 1 d .
H24A H 0.4981 0.6774 0.5995 0.122 Uiso 1 1 calc R
H24B H 0.5744 0.7071 0.6533 0.122 Uiso 1 1 calc R
H24C H 0.5509 0.6218 0.6448 0.122 Uiso 1 1 calc R
C25 C 0.8306(9) 0.7504(3) 0.5620(2) 0.0790(18) Uani 1 1 d .
H25A H 0.9390 0.7485 0.5466 0.118 Uiso 1 1 calc R
H25B H 0.8246 0.7906 0.5872 0.118 Uiso 1 1 calc R
H25C H 0.7512 0.7579 0.5339 0.118 Uiso 1 1 calc R
C26 C 0.9485(6) 0.6400(3) 0.64808(18) 0.0473(11) Uani 1 1 d .
C27 C 0.9114(8) 0.5651(3) 0.6742(3) 0.0752(17) Uani 1 1 d .
H27A H 0.9012 0.5280 0.6467 0.113 Uiso 1 1 calc R
H27B H 0.8103 0.5683 0.6941 0.113 Uiso 1 1 calc R
H27C H 0.9994 0.5521 0.6982 0.113 Uiso 1 1 calc R
C28 C 1.1150(7) 0.6363(5) 0.6219(3) 0.101(3) Uani 1 1 d .
H28A H 1.1933 0.6164 0.6470 0.151 Uiso 1 1 calc R
H28B H 1.1486 0.6851 0.6114 0.151 Uiso 1 1 calc R
H28C H 1.1095 0.6051 0.5907 0.151 Uiso 1 1 calc R
C29 C 0.9507(9) 0.6979(3) 0.6940(3) 0.090(2) Uani 1 1 d .
H29A H 1.0379 0.6864 0.7187 0.134 Uiso 1 1 calc R
H29B H 0.8473 0.6969 0.7127 0.134 Uiso 1 1 calc R
H29C H 0.9683 0.7462 0.6791 0.134 Uiso 1 1 calc R
C30 C 0.9746(5) 0.5823(3) 0.4557(2) 0.0502(12) Uani 1 1 d .
H30A H 0.9786 0.5301 0.4488 0.075 Uiso 1 1 calc R
H30B H 1.0266 0.5926 0.4896 0.075 Uiso 1 1 calc R
H30C H 1.0312 0.6082 0.4275 0.075 Uiso 1 1 calc R
C31 C 0.6201(5) 0.6480(3) 0.20958(17) 0.0455(11) Uani 1 1 d .
H31A H 0.6763 0.6612 0.1770 0.068 Uiso 1 1 calc R
H31B H 0.5445 0.6865 0.2192 0.068 Uiso 1 1 calc R
H31C H 0.5608 0.6027 0.2041 0.068 Uiso 1 1 calc R
C32 C 1.1292(6) 0.6544(3) 0.2715(2) 0.0565(13) Uani 1 1 d .
H32A H 1.0486 0.6898 0.2831 0.085 Uiso 1 1 calc R
H32B H 1.2016 0.6770 0.2458 0.085 Uiso 1 1 calc R
H32C H 1.1918 0.6378 0.3020 0.085 Uiso 1 1 calc R
C33 C 1.2817(6) 0.4956(4) 0.3200(2) 0.0798(19) Uani 1 1 d .
H33A H 1.3707 0.5251 0.3064 0.120 Uiso 1 1 calc R
H33B H 1.3253 0.4547 0.3401 0.120 Uiso 1 1 calc R
H33C H 1.2136 0.5253 0.3430 0.120 Uiso 1 1 calc R
C34 C 1.1248(6) 0.3028(3) 0.3125(2) 0.0603(14) Uani 1 1 d .
H34A H 1.1186 0.2636 0.3385 0.090 Uiso 1 1 calc R
H34B H 1.2381 0.3143 0.3054 0.090 Uiso 1 1 calc R
H34C H 1.0721 0.2875 0.2798 0.090 Uiso 1 1 calc R
C35 C 0.7553(6) 0.1633(3) 0.38564(19) 0.0503(12) Uani 1 1 d .
H35A H 0.7234 0.1195 0.4048 0.075 Uiso 1 1 calc R
H35B H 0.8625 0.1563 0.3702 0.075 Uiso 1 1 calc R
H35C H 0.6772 0.1729 0.3575 0.075 Uiso 1 1 calc R
C36 C 0.4318(5) 0.1576(2) 0.44501(17) 0.0431(10) Uani 1 1 d .
H36A H 0.4201 0.1352 0.4102 0.065 Uiso 1 1 calc R
H36B H 0.3312 0.1519 0.4649 0.065 Uiso 1 1 calc R
H36C H 0.5200 0.1341 0.4642 0.065 Uiso 1 1 calc R
Si1 Si 0.78621(15) 0.66177(7) 0.59735(5) 0.0431(3) Uani 1 1 d .
O1 O 0.6744(3) 0.50891(14) 0.40437(10) 0.0322(6) Uani 1 1 d .
O2 O 0.7963(3) 0.59161(15) 0.55519(11) 0.0393(7) Uani 1 1 d .
O3 O 0.7665(4) 0.32311(17) 0.32478(11) 0.0478(8) Uani 1 1 d .
O4 O 0.7593(3) 0.22487(15) 0.42215(11) 0.0379(7) Uani 1 1 d .
O5 O 0.1918(3) 0.27269(17) 0.44879(13) 0.0472(8) Uani 1 1 d .
O6 O 0.2653(3) 0.41620(17) 0.46274(13) 0.0526(8) Uani 1 1 d .

loop_
_atom_site_aniso_label
_atom_site_aniso_U_11
_atom_site_aniso_U_22
_atom_site_aniso_U_33
_atom_site_aniso_U_23
_atom_site_aniso_U_13
_atom_site_aniso_U_12
C1 0.0247(19) 0.023(2) 0.052(2) 0.000(2) 0.0019(19) 0.0044(17)
C2 0.028(2) 0.027(2) 0.044(2) -0.0006(19) 0.0005(18) -0.0020(18)
C3 0.032(2) 0.021(2) 0.051(2) -0.0059(19) -0.001(2) 0.0013(19)
C4 0.037(2) 0.021(2) 0.051(2) -0.0003(19) 0.003(2) 0.0015(18)
C5 0.034(2) 0.017(2) 0.056(2) 0.0058(19) 0.000(2) 0.0034(18)
C6 0.033(2) 0.026(2) 0.056(2) 0.005(2) 0.004(2) -0.0028(19)
C7 0.032(2) 0.028(2) 0.061(3) 0.008(2) 0.003(2) -0.0025(19)
C8 0.039(2) 0.027(2) 0.052(2) 0.0046(19) 0.000(2) -0.0065(19)
C9 0.044(2) 0.036(3) 0.048(2) -0.001(2) 0.003(2) -0.016(2)
C10 0.028(2) 0.040(3) 0.061(3) 0.003(2) 0.009(2) -0.006(2)
C11 0.038(3) 0.049(3) 0.082(3) 0.013(3) 0.018(2) -0.005(2)
C12 0.028(2) 0.049(3) 0.086(3) 0.019(3) 0.015(2) -0.002(2)
C13 0.029(2) 0.032(2) 0.056(3) 0.000(2) 0.0087(19) -0.0025(18)
C14 0.0245(19) 0.033(2) 0.057(2) -0.008(2) 0.005(2) -0.0017(18)
C15 0.029(2) 0.021(2) 0.049(2) 0.001(2) -0.0004(19) 0.0025(18)
C16 0.0234(19) 0.024(2) 0.051(2) -0.0016(19) 0.0012(18) -0.0040(17)
C17 0.027(2) 0.021(2) 0.045(2) 0.0009(18) -0.0014(17) -0.0029(17)
C18 0.030(2) 0.021(2) 0.053(2) 0.0039(19) -0.0034(19) 0.0035(18)
C19 0.030(2) 0.023(2) 0.048(2) 0.0023(19) -0.0020(18) -0.0072(18)
C20 0.036(2) 0.031(2) 0.042(2) 0.0072(19) -0.001(2) -0.0032(19)
C21 0.026(2) 0.026(2) 0.053(2) 0.008(2) 0.002(2) -0.0027(18)
C22 0.0224(18) 0.023(2) 0.045(2) 0.0020(19) 0.0007(17) -0.0027(17)
C23 0.046(3) 0.037(3) 0.047(2) -0.003(2) 0.005(2) -0.001(2)
C24 0.044(3) 0.099(5) 0.102(4) -0.058(4) -0.005(3) 0.011(3)
C25 0.111(5) 0.033(3) 0.093(4) 0.002(3) -0.024(4) -0.009(3)
C26 0.038(2) 0.042(3) 0.062(3) -0.004(2) -0.004(2) -0.007(2)
C27 0.080(4) 0.047(3) 0.098(4) 0.017(3) -0.026(4) -0.014(3)
C28 0.036(3) 0.166(8) 0.099(4) 0.017(5) -0.003(3) 0.003(4)
C29 0.110(5) 0.057(4) 0.102(4) -0.020(4) -0.055(4) 0.001(4)
C30 0.033(2) 0.042(3) 0.075(3) -0.003(3) 0.000(2) -0.007(2)
C31 0.044(3) 0.038(3) 0.055(2) 0.005(2) -0.008(2) -0.004(2)
C32 0.040(3) 0.052(3) 0.078(3) 0.000(3) -0.002(2) -0.012(2)
C33 0.046(3) 0.083(4) 0.110(4) 0.037(4) -0.016(3) -0.034(3)
C34 0.054(3) 0.044(3) 0.083(3) -0.004(3) 0.025(3) 0.013(3)
C35 0.049(3) 0.033(2) 0.069(3) -0.012(2) 0.004(2) 0.001(2)
C36 0.047(3) 0.029(2) 0.053(2) 0.002(2) -0.001(2) -0.013(2)
Si1 0.0366(6) 0.0299(6) 0.0626(7) -0.0091(6) -0.0043(6) 0.0006(6)
O1 0.0309(14) 0.0196(14) 0.0460(15) 0.0033(12) 0.0037(13) -0.0042(12)
O2 0.0374(15) 0.0312(16) 0.0494(15) -0.0082(14) -0.0017(14) 0.0031(13)
O3 0.0434(17) 0.047(2) 0.0534(17) -0.0056(15) -0.0039(15) -0.0100(16)
O4 0.0299(14) 0.0280(15) 0.0558(16) -0.0001(14) 0.0027(13) 0.0022(13)
O5 0.0294(16) 0.0397(18) 0.0727(19) 0.0032(17) 0.0027(15) -0.0091(14)
O6 0.0276(15) 0.0382(18) 0.092(2) 0.0011(17) 0.0125(16) 0.0058(15)

loop_
_atom_type_symbol
_atom_type_description
_atom_type_scat_dispersion_real
_atom_type_scat_dispersion_imag
_atom_type_scat_source
C C 0.0033 0.0016 'International Tables Vol C Tables 4.2.6.8 and 6.1.1.4'
H H 0.0000 0.0000 'International Tables Vol C Tables 4.2.6.8 and 6.1.1.4'
O O 0.0106 0.0060 'International Tables Vol C Tables 4.2.6.8 and 6.1.1.4'
Si Si 0.0817 0.0704 'International Tables Vol C Tables 4.2.6.8 and 6.1.1.4'

loop_
_geom_angle_atom_site_label_1
_geom_angle_atom_site_label_2
_geom_angle_atom_site_label_3
_geom_angle
O1 C1 C2 112.9(3)
O1 C1 C22 109.3(3)
C2 C1 C22 111.3(3)
C1 C2 C23 112.9(3)
C1 C2 C3 109.2(3)
C23 C2 C3 111.1(3)
O2 C3 C4 112.1(3)
O2 C3 C2 108.4(3)
C4 C3 C2 111.6(3)
C5 C4 C3 109.4(3)
C5 C4 C30 114.2(3)
C3 C4 C30 112.4(4)
O1 C5 C6 107.3(3)
O1 C5 C4 110.1(3)
C6 C5 C4 113.8(3)
C5 C6 C7 115.9(3)
C6 C7 C8 114.1(3)
C9 C8 C7 109.6(3)
C9 C8 C31 110.4(4)
C7 C8 C31 111.7(3)
C10 C9 C8 131.0(4)
C9 C10 C11 119.9(4)
C9 C10 C32 123.3(4)
C11 C10 C32 116.8(4)
C10 C11 C12 115.0(4)
C33 C12 C13 111.9(4)
C33 C12 C11 114.0(4)
C13 C12 C11 111.1(4)
C14 C13 C12 115.1(4)
C34 C14 C13 113.5(4)
C34 C14 C15 109.7(4)
C13 C14 C15 108.7(3)
O3 C15 C16 123.7(3)
O3 C15 C14 120.1(4)
C16 C15 C14 116.2(3)
C15 C16 C17 112.2(3)
C22 C17 C18 122.0(3)
C22 C17 C16 123.1(4)
C18 C17 C16 114.9(3)
C19 C18 O4 123.9(4)
C19 C18 C17 125.1(4)
O4 C18 C17 110.8(3)
C18 C19 C20 116.6(4)
C18 C19 C36 125.0(4)
C20 C19 C36 118.3(4)
O5 C20 C19 123.1(4)
O5 C20 C21 117.4(4)
C19 C20 C21 119.5(3)
O6 C21 C22 123.0(4)
O6 C21 C20 118.1(3)
C22 C21 C20 118.8(4)
C17 C22 C21 117.2(4)
C17 C22 C1 126.4(3)
C21 C22 C1 116.3(3)
C28 C26 C27 108.7(5)
C28 C26 C29 109.7(5)
C27 C26 C29 106.7(5)
C28 C26 Si1 110.7(4)
C27 C26 Si1 109.5(3)
C29 C26 Si1 111.3(4)
O2 Si1 C24 110.2(2)
O2 Si1 C25 110.7(2)
C24 Si1 C25 108.4(3)
O2 Si1 C26 103.38(19)
C24 Si1 C26 112.8(3)
C25 Si1 C26 111.3(3)
C1 O1 C5 110.7(3)
C3 O2 Si1 128.3(2)
C18 O4 C35 119.1(3)

loop_
_geom_bond_atom_site_label_1
_geom_bond_atom_site_label_2
_geom_bond_distance
C1 O1 1.434(5)
C1 C2 1.521(5)
C1 C22 1.524(5)
C2 C23 1.524(6)
C2 C3 1.543(6)
C3 O2 1.419(5)
C3 C4 1.523(6)
C4 C5 1.513(6)
C4 C30 1.543(6)
C5 O1 1.449(4)
C5 C6 1.510(6)
C6 C7 1.515(6)
C7 C8 1.524(6)
C8 C9 1.500(6)
C8 C31 1.540(6)
C9 C10 1.331(6)
C10 C11 1.510(7)
C10 C32 1.508(7)
C11 C12 1.542(7)
C12 C33 1.486(7)
C12 C13 1.534(6)
C13 C14 1.519(6)
C14 C34 1.518(6)
C14 C15 1.527(6)
C15 O3 1.221(5)
C15 C16 1.485(6)
C16 C17 1.511(5)
C17 C22 1.349(5)
C17 C18 1.487(6)
C18 C19 1.348(6)
C18 O4 1.376(5)
C19 C20 1.447(6)
C19 C36 1.505(6)
C20 O5 1.225(5)
C20 C21 1.545(6)
C21 O6 1.217(5)
C21 C22 1.487(5)
C24 Si1 1.858(5)
C25 Si1 1.864(5)
C26 C28 1.502(7)
C26 C27 1.532(7)
C26 C29 1.548(7)
C26 Si1 1.866(5)
C35 O4 1.437(5)
Si1 O2 1.647(3)

loop_
_cod_related_entry_id
_cod_related_entry_database
_cod_related_entry_code
1 ChemSpider 30660028
